data_4519445
loop_
_publ_author_name
'Norbert M. Villeneuve'
'Joshua Dickman'
'Thierry Maris'
'Graeme M. Day'
'James D. Wuest'

_publ_section_title
;
 Seeking Rules Governing Mixed Molecular Crystallization
;
_journal_name_full 'Crystal Growth & Design'
_journal_page_first 273
_journal_page_last 288
_journal_paper_doi 10.1021/acs.cgd.2c00992
_journal_volume 23
_journal_year 2023
_chemical_formula_moiety
;
0.45(C13 H10), 0.32(C12 H8 S), 0.23(C12 H8 O)
;
_chemical_formula_sum 'C12.45 H8.91 O0.23 S0.32'
_chemical_formula_weight 172.46
_chemical_name_systematic
;
9H-fluorene:dibenzo[b,d]thiophene:dibenzo[b,d]furan 0.45:0.32:0.23
;
_space_group_crystal_system orthorhombic
_space_group_IT_number 62
_space_group_name_Hall '-P 2ac 2n'
_space_group_name_H-M_alt 'P n m a'
_atom_sites_solution_hydrogens geom
_atom_sites_solution_primary dual
_audit_creation_date 2020-12-04
_audit_creation_method
;
Olex2 1.3
(compiled 2020.11.12 svn.r5f609507 for OlexSys, GUI svn.r6226)
;
_cell_angle_alpha 90
_cell_angle_beta 90
_cell_angle_gamma 90
_cell_formula_units_Z 4
_cell_length_a 8.0589(2)
_cell_length_b 18.8454(4)
_cell_length_c 5.7503(1)
_cell_measurement_reflns_used 4085
_cell_measurement_temperature 100
_cell_measurement_theta_max 71.852
_cell_measurement_theta_min 4.693
_cell_volume 873.32(3)
_computing_cell_refinement
;
SAINT (2020) V8.40B; Integration Software for Single Crystal Data.
Bruker AXS Inc., Madison, WI 53719-1173.
;
_computing_data_collection
;
APEX 3 (2019) Bruker AXS Inc., Madison, WI 53719-1173.
;
_computing_data_reduction
;
SAINT (2020) V8.40B; Integration Software for Single Crystal Data.
Bruker AXS Inc., Madison, WI 53719-1173.
;
_computing_molecular_graphics 'Olex2 1.5 (Dolomanov et al., 2009)'
_computing_publication_material 'Olex2 1.5 (Dolomanov et al., 2009)'
_computing_structure_refinement 'XL (Sheldrick, 2015b)'
_computing_structure_solution 'XT (Sheldrick, 2015a)'
_diffrn_ambient_temperature 100
_diffrn_detector 'CCD area detector'
_diffrn_detector_area_resol_mean 8.3
_diffrn_detector_type 'Bruker APEX2 CCD'
_diffrn_measured_fraction_theta_full 0.999
_diffrn_measured_fraction_theta_max 0.998
_diffrn_measurement_device 'three-circle diffractometer'
_diffrn_measurement_device_type 'Bruker Smart APEX'
_diffrn_measurement_method '\w scans'
_diffrn_radiation_collimation 'Focusing mirrors'
_diffrn_radiation_monochromator 'Quazar MX Mirror Optics'
_diffrn_radiation_probe x-ray
_diffrn_radiation_type 'Cu K\a'
_diffrn_radiation_wavelength 1.54178
_diffrn_reflns_av_R_equivalents 0.0186
_diffrn_reflns_av_unetI/netI 0.0087
_diffrn_reflns_Laue_measured_fraction_full 0.999
_diffrn_reflns_Laue_measured_fraction_max 0.998
_diffrn_reflns_limit_h_max 9
_diffrn_reflns_limit_h_min -9
_diffrn_reflns_limit_k_max 23
_diffrn_reflns_limit_k_min -23
_diffrn_reflns_limit_l_max 7
_diffrn_reflns_limit_l_min -7
_diffrn_reflns_number 9399
_diffrn_reflns_point_group_measured_fraction_full 0.999
_diffrn_reflns_point_group_measured_fraction_max 0.998
_diffrn_reflns_theta_full 67.679
_diffrn_reflns_theta_max 71.878
_diffrn_reflns_theta_min 4.693
_diffrn_source 'Microfocus Source'
_diffrn_source_current 0.65
_diffrn_source_power 0.029126
_diffrn_source_target Cu
_diffrn_source_type 'Incoatec I\mS High Brilliance Microsource'
_diffrn_source_voltage 44.81
_exptl_absorpt_coefficient_mu 1.275
_exptl_absorpt_correction_T_max 0.5228
_exptl_absorpt_correction_T_min 0.4459
_exptl_absorpt_correction_type multi-scan
_exptl_absorpt_process_details
;
SADABS-2016/2 (Bruker,2016/2) was used for absorption correction.
wR2(int) was 0.1535 before and 0.0320 after correction.
The Ratio of minimum to maximum transmission is 0.8529.
The \l/2 correction factor is Not present.
;
_exptl_crystal_colour 'clear light colourless'
_exptl_crystal_colour_lustre clear
_exptl_crystal_colour_modifier light
_exptl_crystal_colour_primary colourless
_exptl_crystal_density_diffrn 1.312
_exptl_crystal_description plate
_exptl_crystal_F_000 362
_exptl_crystal_size_max 0.15
_exptl_crystal_size_mid 0.12
_exptl_crystal_size_min 0.05
_refine_diff_density_max 0.303
_refine_diff_density_min -0.251
_refine_diff_density_rms 0.038
_refine_ls_extinction_coef .
_refine_ls_extinction_method none
_refine_ls_goodness_of_fit_ref 1.082
_refine_ls_hydrogen_treatment constr
_refine_ls_matrix_type full
_refine_ls_number_parameters 76
_refine_ls_number_reflns 879
_refine_ls_number_restraints 19
_refine_ls_restrained_S_all 1.075
_refine_ls_R_factor_all 0.0355
_refine_ls_R_factor_gt 0.0347
_refine_ls_shift/su_max 0.000
_refine_ls_shift/su_mean 0.000
_refine_ls_structure_factor_coef Fsqd
_refine_ls_weighting_details 'w=1/[\s^2^(Fo^2^)+(0.0497P)^2^+0.3144P] where P=(Fo^2^+2Fc^2^)/3'
_refine_ls_weighting_scheme calc
_refine_ls_wR_factor_gt 0.0936
_refine_ls_wR_factor_ref 0.0945
_reflns_Friedel_coverage 0.000
_reflns_Friedel_fraction_full .
_reflns_Friedel_fraction_max .
_reflns_number_gt 847
_reflns_number_total 879
_reflns_threshold_expression 'I > 2\s(I)'
_cod_data_source_file 09-DBT_DBF_FLU.cif
_cod_data_source_block dbt_dbf_flu
_cod_database_code 4519445

loop_
_space_group_symop_id
_space_group_symop_operation_xyz
1 'x, y, z'
2 '-x+1/2, -y, z+1/2'
3 '-x, y+1/2, -z'
4 'x+1/2, -y+1/2, -z+1/2'
5 '-x, -y, -z'
6 'x-1/2, y, -z-1/2'
7 'x, -y-1/2, z'
8 '-x-1/2, y-1/2, z-1/2'

loop_
_atom_site_label
_atom_site_type_symbol
_atom_site_fract_x
_atom_site_fract_y
_atom_site_fract_z
_atom_site_U_iso_or_equiv
_atom_site_adp_type
_atom_site_occupancy
_atom_site_site_symmetry_order
_atom_site_calc_flag
_atom_site_refinement_flags_posn
_atom_site_refinement_flags_adp
_atom_site_refinement_flags_occupancy
_atom_site_disorder_assembly
_atom_site_disorder_group
C1 C 0.27350(14) 0.31306(6) 0.6231(2) 0.0264(3) Uani 1 1 d . . . . .
C2 C 0.35584(13) 0.28907(6) 0.4240(2) 0.0244(3) Uani 1 1 d . . . . .
C3 C 0.42267(14) 0.33765(7) 0.2689(2) 0.0295(3) Uani 1 1 d . . . . .
H3 H 0.479040 0.321927 0.133232 0.035 Uiso 1 1 calc R U . . .
C4 C 0.40594(16) 0.40931(7) 0.3148(2) 0.0352(4) Uani 1 1 d . . . . .
H4 H 0.451667 0.442930 0.209669 0.042 Uiso 1 1 calc R U . . .
C5 C 0.32332(16) 0.43291(6) 0.5122(2) 0.0361(4) Uani 1 1 d . . . . .
H5 H 0.313226 0.482418 0.539963 0.043 Uiso 1 1 calc R U . . .
C6 C 0.25561(16) 0.38542(7) 0.6687(2) 0.0336(3) Uani 1 1 d . . . . .
H6 H 0.198576 0.401522 0.803272 0.040 Uiso 1 1 calc R U . . .
S1 S 0.2005(9) 0.250000 0.8107(13) 0.0193(9) Uani 0.321(12) 2 d S TU P A 1
C7 C 0.206(3) 0.250000 0.766(4) 0.022(2) Uani 0.46(2) 2 d S TU P A 2
H7A H 0.249917 0.249999 0.927015 0.026 Uiso 0.46(2) 2 calc R U P A 2
H7B H 0.082809 0.250000 0.771533 0.026 Uiso 0.46(2) 2 calc R U P A 2
O1 O 0.218(3) 0.250000 0.746(5) 0.022(2) Uani 0.22(3) 2 d S TU P A 3

loop_
_atom_site_aniso_label
_atom_site_aniso_U_11
_atom_site_aniso_U_22
_atom_site_aniso_U_33
_atom_site_aniso_U_23
_atom_site_aniso_U_13
_atom_site_aniso_U_12
C1 0.0247(6) 0.0301(7) 0.0243(6) 0.0024(5) -0.0026(4) 0.0005(4)
C2 0.0219(5) 0.0259(7) 0.0255(6) -0.0015(4) -0.0031(4) 0.0016(4)
C3 0.0267(6) 0.0350(7) 0.0269(6) 0.0027(5) 0.0011(4) -0.0005(5)
C4 0.0338(7) 0.0305(7) 0.0414(7) 0.0106(5) -0.0068(5) -0.0052(5)
C5 0.0389(7) 0.0215(6) 0.0480(8) -0.0028(5) -0.0134(6) 0.0033(5)
C6 0.0334(7) 0.0360(7) 0.0312(6) -0.0090(5) -0.0054(5) 0.0084(5)
S1 0.0274(11) 0.0173(9) 0.013(2) 0.000 0.0080(13) 0.000
C7 0.028(3) 0.025(3) 0.011(5) 0.000 0.008(3) 0.000
O1 0.026(3) 0.028(3) 0.012(5) 0.000 0.008(3) 0.000

loop_
_atom_type_symbol
_atom_type_description
_atom_type_scat_dispersion_real
_atom_type_scat_dispersion_imag
_atom_type_scat_source
C C 0.0181 0.0091 'International Tables Vol C Tables 4.2.6.8 and 6.1.1.4'
H H 0.0000 0.0000 'International Tables Vol C Tables 4.2.6.8 and 6.1.1.4'
O O 0.0492 0.0322 'International Tables Vol C Tables 4.2.6.8 and 6.1.1.4'
S S 0.3331 0.5567 'International Tables Vol C Tables 4.2.6.8 and 6.1.1.4'

loop_
_geom_angle_atom_site_label_1
_geom_angle_atom_site_label_2
_geom_angle_atom_site_label_3
_geom_angle
_geom_angle_site_symmetry_1
_geom_angle_site_symmetry_3
C2 C1 S1 117.1(2) . .
C2 C1 C7 110.8(6) . .
C2 C1 O1 106.3(10) . .
C6 C1 C2 121.23(11) . .
C6 C1 S1 121.7(2) . .
C6 C1 C7 127.9(6) . .
C6 C1 O1 132.5(10) . .
C1 C2 C2 108.86(7) . 7_565
C3 C2 C1 119.83(11) . .
C3 C2 C2 131.30(7) . 7_565
C2 C3 H3 120.5 . .
C4 C3 C2 118.95(12) . .
C4 C3 H3 120.5 . .
C3 C4 H4 119.5 . .
C3 C4 C5 121.03(12) . .
C5 C4 H4 119.5 . .
C4 C5 H5 119.5 . .
C6 C5 C4 120.94(12) . .
C6 C5 H5 119.5 . .
C1 C6 H6 121.0 . .
C5 C6 C1 118.02(12) . .
C5 C6 H6 121.0 . .
C1 S1 C1 88.1(4) 7_565 .
C1 C7 C1 100.4(12) 7_565 .
C1 C7 H7A 111.7 7_565 .
C1 C7 H7A 111.7 . .
C1 C7 H7B 111.7 . .
C1 C7 H7B 111.7 7_565 .
H7A C7 H7B 109.5 . .
C1 O1 C1 109.7(19) 7_565 .

loop_
_geom_bond_atom_site_label_1
_geom_bond_atom_site_label_2
_geom_bond_distance
_geom_bond_site_symmetry_2
C1 C2 1.3983(16) .
C1 C6 1.3961(17) .
C1 S1 1.709(5) .
C1 C7 1.546(14) .
C1 O1 1.453(17) .
C2 C2 1.473(2) 7_565
C2 C3 1.3871(16) .
C3 H3 0.9500 .
C3 C4 1.3826(18) .
C4 H4 0.9500 .
C4 C5 1.389(2) .
C5 H5 0.9500 .
C5 C6 1.381(2) .
C6 H6 0.9500 .
C7 H7A 0.9900 .
C7 H7B 0.9900 .

loop_
_geom_torsion_atom_site_label_1
_geom_torsion_atom_site_label_2
_geom_torsion_atom_site_label_3
_geom_torsion_atom_site_label_4
_geom_torsion
_geom_torsion_site_symmetry_1
_geom_torsion_site_symmetry_2
_geom_torsion_site_symmetry_3
_geom_torsion_site_symmetry_4
C1 C2 C3 C4 -0.12(17) . . . .
C2 C1 C6 C5 -0.67(18) . . . .
C2 C1 S1 C1 -1.6(4) . . . 7_565
C2 C1 C7 C1 3.5(16) . . . 7_565
C2 C1 O1 C1 2.2(17) . . . 7_565
C2 C2 C3 C4 -179.01(7) 7_565 . . .
C2 C3 C4 C5 -0.21(18) . . . .
C3 C4 C5 C6 0.09(19) . . . .
C4 C5 C6 C1 0.34(19) . . . .
C6 C1 C2 C2 179.68(9) . . . 7_565
C6 C1 C2 C3 0.56(17) . . . .
C6 C1 S1 C1 179.94(12) . . . 7_565
C6 C1 C7 C1 -178.7(4) . . . 7_565
C6 C1 O1 C1 -179.0(5) . . . 7_565
S1 C1 C2 C2 1.2(3) . . . 7_565
S1 C1 C2 C3 -177.9(3) . . . .
S1 C1 C6 C5 177.7(3) . . . .
C7 C1 C2 C2 -2.4(11) . . . 7_565
C7 C1 C2 C3 178.5(11) . . . .
C7 C1 C6 C5 -178.2(13) . . . .
O1 C1 C2 C2 -1.3(11) . . . 7_565
O1 C1 C2 C3 179.6(10) . . . .
O1 C1 C6 C5 -179.4(14) . . . .

_cod_database_fobs_code 4519445
